data_4129547
loop_
_publ_author_name
'Yang, Haifeng'
'Gabba\"i, Fran\,cois P'

_publ_section_title
;
 Activation of a Hydroamination Gold Catalyst by Oxidation of a
 Redox-Noninnocent Chlorostibine Z-Ligand.
;
_journal_issue 41
_journal_name_full 'Journal of the American Chemical Society'
_journal_page_first 13425
_journal_page_last 13432
_journal_paper_doi 10.1021/jacs.5b07998
_journal_volume 137
_journal_year 2015
_chemical_formula_sum 'C36 H28 Au Cl F9 O P2 Sb2'
_chemical_formula_weight 1185.44
_space_group_IT_number 14
_space_group_name_Hall '-P 2ybc'
_space_group_name_H-M_alt 'P 1 21/c 1'
_symmetry_cell_setting monoclinic
_symmetry_space_group_name_H-M 'P 1 21/c 1'
_atom_sites_solution_hydrogens geom
_atom_sites_solution_primary direct
_atom_sites_solution_secondary difmap
_audit_creation_method SHELXL-97
_cell_angle_alpha 90.00
_cell_angle_beta 113.994(2)
_cell_angle_gamma 90.00
_cell_formula_units_Z 4
_cell_length_a 16.098(4)
_cell_length_b 19.349(4)
_cell_length_c 14.889(3)
_cell_measurement_temperature 110(2)
_cell_volume 4236.9(16)
_computing_cell_refinement 'Bruker SMART'
_computing_data_collection 'Bruker SMART'
_computing_data_reduction 'Bruker SMART'
_computing_molecular_graphics 'Bruker SHELXTL'
_computing_publication_material 'Bruker SHELXTL'
_computing_structure_refinement 'SHELXL-97 (Sheldrick, 2008)'
_computing_structure_solution 'SHELXS-97 (Sheldrick, 2008)'
_diffrn_ambient_temperature 110(2)
_diffrn_measured_fraction_theta_full 0.966
_diffrn_measured_fraction_theta_max 0.966
_diffrn_measurement_device_type 'CCD area detector'
_diffrn_measurement_method 'phi and omega scans'
_diffrn_radiation_monochromator graphite
_diffrn_radiation_source 'fine-focus sealed tube'
_diffrn_radiation_type MoK\a
_diffrn_radiation_wavelength 0.71073
_diffrn_reflns_av_R_equivalents 0.0555
_diffrn_reflns_av_sigmaI/netI 0.0482
_diffrn_reflns_limit_h_max 21
_diffrn_reflns_limit_h_min -20
_diffrn_reflns_limit_k_max 25
_diffrn_reflns_limit_k_min -25
_diffrn_reflns_limit_l_max 19
_diffrn_reflns_limit_l_min -19
_diffrn_reflns_number 48049
_diffrn_reflns_theta_full 28.27
_diffrn_reflns_theta_max 28.27
_diffrn_reflns_theta_min 1.38
_exptl_absorpt_coefficient_mu 4.925
_exptl_absorpt_correction_T_max 0.7565
_exptl_absorpt_correction_T_min 0.3197
_exptl_crystal_colour colourless
_exptl_crystal_density_diffrn 1.858
_exptl_crystal_density_method 'not measured'
_exptl_crystal_description plate
_exptl_crystal_F_000 2244
_exptl_crystal_size_max 0.30
_exptl_crystal_size_mid 0.08
_exptl_crystal_size_min 0.06
_refine_diff_density_max 1.146
_refine_diff_density_min -1.091
_refine_diff_density_rms 0.160
_refine_ls_extinction_method none
_refine_ls_goodness_of_fit_ref 1.072
_refine_ls_hydrogen_treatment mixed
_refine_ls_matrix_type full
_refine_ls_number_parameters 571
_refine_ls_number_reflns 10155
_refine_ls_number_restraints 103
_refine_ls_restrained_S_all 1.073
_refine_ls_R_factor_all 0.0522
_refine_ls_R_factor_gt 0.0326
_refine_ls_shift/su_max 0.001
_refine_ls_shift/su_mean 0.000
_refine_ls_structure_factor_coef Fsqd
_refine_ls_weighting_details 'calc w=1/[\s^2^(Fo^2^)+(0.0397P)^2^+0.0000P] where P=(Fo^2^+2Fc^2^)/3'
_refine_ls_weighting_scheme calc
_refine_ls_wR_factor_gt 0.0703
_refine_ls_wR_factor_ref 0.0840
_reflns_number_gt 7935
_reflns_number_total 10155
_reflns_threshold_expression >2sigma(I)
_cod_data_source_file ja5b07998_si_003.cif
_cod_data_source_block 3h2o_sbf6
_cod_original_cell_volume 4236.8(16)
_cod_original_sg_symbol_H-M P21/c
_cod_database_code 4129547

loop_
_symmetry_equiv_pos_as_xyz
'x, y, z'
'-x, y+1/2, -z+1/2'
'-x, -y, -z'
'x, -y-1/2, z-1/2'

loop_
_atom_site_label
_atom_site_type_symbol
_atom_site_fract_x
_atom_site_fract_y
_atom_site_fract_z
_atom_site_U_iso_or_equiv
_atom_site_adp_type
_atom_site_occupancy
_atom_site_symmetry_multiplicity
_atom_site_calc_flag
_atom_site_refinement_flags
_atom_site_disorder_assembly
_atom_site_disorder_group
Au1 Au 0.283662(12) 0.744451(9) 0.229545(13) 0.01894(6) Uani 1 1 d . . .
O1 O 0.2622(3) 0.66596(19) 0.0986(3) 0.0281(8) Uani 1 1 d D . .
H1O H 0.263(4) 0.6239(11) 0.108(4) 0.045(19) Uiso 1 1 d D . .
H2O H 0.284(4) 0.674(3) 0.059(3) 0.048(19) Uiso 1 1 d D . .
Sb1 Sb 0.30795(2) 0.863817(16) 0.34103(2) 0.01969(8) Uani 1 1 d . . .
P1 P 0.43045(8) 0.71656(6) 0.33905(9) 0.0199(3) Uani 1 1 d . . .
F1 F 0.32274(19) 0.94888(14) 0.4115(2) 0.0332(7) Uani 1 1 d . . .
P2 P 0.13513(8) 0.78334(7) 0.14171(9) 0.0226(3) Uani 1 1 d . . .
F2 F 0.28924(18) 0.91539(15) 0.22207(19) 0.0288(7) Uani 1 1 d . . .
F3 F 0.32643(18) 0.81219(14) 0.46252(18) 0.0274(6) Uani 1 1 d . . .
C11 C 0.4937(3) 0.7971(2) 0.3717(3) 0.0203(10) Uani 1 1 d . . .
C12 C 0.4508(3) 0.8583(2) 0.3787(3) 0.0202(10) Uani 1 1 d . . .
C13 C 0.5010(3) 0.9182(2) 0.4113(3) 0.0259(11) Uani 1 1 d . . .
H13 H 0.4717 0.9594 0.4172 0.031 Uiso 1 1 calc R . .
C14 C 0.5934(3) 0.9186(3) 0.4353(3) 0.0273(11) Uani 1 1 d . . .
H14 H 0.6272 0.9602 0.4566 0.033 Uiso 1 1 calc R . .
C15 C 0.6366(3) 0.8582(3) 0.4283(4) 0.0299(11) Uani 1 1 d . . .
H15 H 0.7002 0.8583 0.4453 0.036 Uiso 1 1 calc R . .
C16 C 0.5876(3) 0.7978(3) 0.3966(3) 0.0248(11) Uani 1 1 d . . .
H16 H 0.6176 0.7566 0.3918 0.030 Uiso 1 1 calc R . .
C21 C 0.1004(3) 0.8304(2) 0.2269(3) 0.0236(10) Uani 1 1 d . . .
C22 C 0.1653(3) 0.8643(2) 0.3074(3) 0.0212(10) Uani 1 1 d . . .
C23 C 0.1385(3) 0.9000(3) 0.3724(4) 0.0281(11) Uani 1 1 d . . .
H23 H 0.1825 0.9233 0.4274 0.034 Uiso 1 1 calc R . .
C24 C 0.0477(4) 0.9013(3) 0.3567(4) 0.0322(12) Uani 1 1 d . . .
H24 H 0.0297 0.9258 0.4012 0.039 Uiso 1 1 calc R . .
C25 C -0.0171(4) 0.8677(3) 0.2774(4) 0.0339(13) Uani 1 1 d . . .
H25 H -0.0791 0.8684 0.2678 0.041 Uiso 1 1 calc R . .
C26 C 0.0093(3) 0.8328(3) 0.2117(4) 0.0305(12) Uani 1 1 d . . .
H26 H -0.0352 0.8105 0.1560 0.037 Uiso 1 1 calc R . .
C31 C 0.4388(3) 0.6792(2) 0.4531(3) 0.0224(10) Uani 1 1 d . . .
C32 C 0.3618(3) 0.6539(2) 0.4633(4) 0.0265(11) Uani 1 1 d . . .
H32 H 0.3042 0.6555 0.4091 0.032 Uiso 1 1 calc R . .
C33 C 0.3691(4) 0.6265(3) 0.5524(4) 0.0346(13) Uani 1 1 d . . .
H33 H 0.3166 0.6097 0.5593 0.042 Uiso 1 1 calc R . .
C34 C 0.4526(4) 0.6239(3) 0.6306(4) 0.0369(13) Uani 1 1 d . . .
H34 H 0.4576 0.6044 0.6912 0.044 Uiso 1 1 calc R . .
C35 C 0.5292(4) 0.6493(3) 0.6218(4) 0.0350(13) Uani 1 1 d . . .
H35 H 0.5864 0.6477 0.6765 0.042 Uiso 1 1 calc R . .
C36 C 0.5228(4) 0.6771(3) 0.5335(4) 0.0314(12) Uani 1 1 d . . .
H36 H 0.5755 0.6947 0.5277 0.038 Uiso 1 1 calc R . .
C41 C 0.4907(3) 0.6614(2) 0.2855(4) 0.0250(11) Uani 1 1 d . . .
H41 H 0.4584 0.6880 0.3143 0.030 Uiso 1 1 calc R . .
C42 C 0.5326(3) 0.6006(2) 0.3306(4) 0.0297(12) Uani 1 1 d . . .
H42 H 0.5285 0.5849 0.3891 0.036 Uiso 1 1 calc R . .
C43 C 0.5811(4) 0.5631(3) 0.2874(4) 0.0384(14) Uani 1 1 d . . .
H43 H 0.6104 0.5213 0.3171 0.046 Uiso 1 1 calc R . .
C44 C 0.5870(4) 0.5857(3) 0.2026(4) 0.0378(14) Uani 1 1 d . . .
H44 H 0.6205 0.5598 0.1744 0.045 Uiso 1 1 calc R . .
C45 C 0.5442(4) 0.6461(3) 0.1585(4) 0.0360(13) Uani 1 1 d . . .
H45 H 0.5484 0.6618 0.1001 0.043 Uiso 1 1 calc R . .
C46 C 0.4950(3) 0.6842(3) 0.1994(4) 0.0284(11) Uani 1 1 d . . .
H46 H 0.4646 0.7254 0.1686 0.034 Uiso 1 1 calc R . .
C51 C 0.0520(3) 0.7157(3) 0.0881(4) 0.0272(11) Uani 1 1 d . . .
C52 C -0.0315(4) 0.7309(3) 0.0110(4) 0.0352(13) Uani 1 1 d . . .
H52 H -0.0428 0.7762 -0.0161 0.042 Uiso 1 1 calc R . .
C53 C 0.0013(4) 0.5984(3) 0.0872(4) 0.0401(14) Uani 1 1 d . . .
H53 H 0.0122 0.5529 0.1134 0.048 Uiso 1 1 calc R . .
C54 C -0.0813(4) 0.6145(3) 0.0120(4) 0.0444(16) Uani 1 1 d . . .
H54 H -0.1270 0.5800 -0.0135 0.053 Uiso 1 1 calc R . .
C55 C -0.0975(4) 0.6804(3) -0.0260(4) 0.0423(15) Uani 1 1 d . . .
H55 H -0.1543 0.6913 -0.0778 0.051 Uiso 1 1 calc R . .
C56 C 0.0685(3) 0.6486(3) 0.1248(4) 0.0304(12) Uani 1 1 d . . .
H56 H 0.1257 0.6371 0.1755 0.036 Uiso 1 1 calc R . .
C61 C 0.1195(3) 0.8393(3) 0.0398(4) 0.0299(12) Uani 1 1 d . . .
C62 C 0.1270(4) 0.8085(4) -0.0420(4) 0.0438(15) Uani 1 1 d . . .
H62 H 0.1416 0.7608 -0.0405 0.053 Uiso 1 1 calc R . .
C63 C 0.1134(5) 0.8471(4) -0.1244(5) 0.0583(19) Uani 1 1 d . . .
H63 H 0.1174 0.8264 -0.1804 0.070 Uiso 1 1 calc R . .
C64 C 0.0937(4) 0.9165(4) -0.1245(5) 0.060(2) Uani 1 1 d . . .
H64 H 0.0846 0.9433 -0.1811 0.072 Uiso 1 1 calc R . .
C65 C 0.0869(4) 0.9482(4) -0.0447(5) 0.0596(19) Uani 1 1 d . . .
H65 H 0.0735 0.9961 -0.0464 0.072 Uiso 1 1 calc R . .
C66 C 0.0999(4) 0.9089(3) 0.0386(4) 0.0431(14) Uani 1 1 d . . .
H66 H 0.0954 0.9298 0.0941 0.052 Uiso 1 1 calc R . .
Sb2 Sb 0.26961(2) 0.488600(18) 0.24183(2) 0.02928(9) Uani 1 1 d . . .
F4A F 0.1465(2) 0.49162(18) 0.2175(3) 0.0647(11) Uani 1 1 d . . .
F5A F 0.3903(2) 0.48703(18) 0.2591(3) 0.0578(10) Uani 1 1 d . . .
F6A F 0.2759(2) 0.58514(16) 0.2650(2) 0.0452(8) Uani 1 1 d . . .
F7A F 0.2570(2) 0.39400(15) 0.2118(2) 0.0397(8) Uani 1 1 d . . .
F8A F 0.3003(3) 0.47054(19) 0.3730(3) 0.0784(14) Uani 1 1 d . . .
F9A F 0.2376(2) 0.51095(16) 0.1088(2) 0.0447(8) Uani 1 1 d . . .
C1S C 0.780(3) 0.8977(14) 0.019(2) 0.132(8) Uani 0.291(5) 1 d PDU A 1
H1S1 H 0.7200 0.9216 -0.0067 0.158 Uiso 0.291(5) 1 calc PR A 1
H1S2 H 0.8244 0.9264 0.0710 0.158 Uiso 0.291(5) 1 calc PR A 1
Cl1S Cl 0.8160(17) 0.8828(13) -0.0783(13) 0.226(9) Uani 0.291(5) 1 d PDU A 1
Cl2S Cl 0.7706(6) 0.8137(7) 0.0652(10) 0.155(5) Uani 0.291(5) 1 d PDU A 1
C2S C 0.8751(17) 0.8351(8) -0.276(3) 0.081(7) Uani 0.291(5) 1 d PDU A 1
H2S1 H 0.9189 0.8342 -0.2060 0.097 Uiso 0.291(5) 1 calc PR A 1
H2S2 H 0.9082 0.8235 -0.3171 0.097 Uiso 0.291(5) 1 calc PR A 1
Cl3S Cl 0.8252(6) 0.9196(4) -0.3072(7) 0.098(3) Uani 0.291(5) 1 d PDU A 1
Cl4S Cl 0.7859(10) 0.7725(6) -0.2956(12) 0.096(4) Uani 0.291(5) 1 d PDU A 1
C1P C 0.7779(10) 0.8598(9) -0.0033(11) 0.103(5) Uani 0.709(5) 1 d PDU A 2
H1P1 H 0.7119 0.8550 -0.0390 0.155 Uiso 0.709(5) 1 calc PR A 2
H1P2 H 0.7913 0.8901 0.0536 0.155 Uiso 0.709(5) 1 calc PR A 2
H1P3 H 0.8050 0.8142 0.0190 0.155 Uiso 0.709(5) 1 calc PR A 2
C2P C 0.8170(10) 0.8905(11) -0.0701(14) 0.097(4) Uani 0.709(5) 1 d PDU A 2
H2P1 H 0.8829 0.8996 -0.0343 0.117 Uiso 0.709(5) 1 calc PR A 2
H2P2 H 0.7857 0.9340 -0.1000 0.117 Uiso 0.709(5) 1 calc PR A 2
O1P O 0.7997(5) 0.8349(5) -0.1469(6) 0.094(3) Uani 0.709(5) 1 d PDU A 2
C3P C 0.8329(11) 0.8555(10) -0.2223(12) 0.138(6) Uani 0.709(5) 1 d PDU A 2
H3P1 H 0.8996 0.8619 -0.1911 0.165 Uiso 0.709(5) 1 calc PR A 2
H3P2 H 0.8049 0.9000 -0.2521 0.165 Uiso 0.709(5) 1 calc PR A 2
C4P C 0.8097(18) 0.8020(15) -0.2998(17) 0.174(12) Uani 0.709(5) 1 d PDU A 2
H4P1 H 0.8467 0.7606 -0.2728 0.261 Uiso 0.709(5) 1 calc PR A 2
H4P2 H 0.8221 0.8198 -0.3548 0.261 Uiso 0.709(5) 1 calc PR A 2
H4P3 H 0.7452 0.7901 -0.3230 0.261 Uiso 0.709(5) 1 calc PR A 2

loop_
_atom_site_aniso_label
_atom_site_aniso_U_11
_atom_site_aniso_U_22
_atom_site_aniso_U_33
_atom_site_aniso_U_23
_atom_site_aniso_U_13
_atom_site_aniso_U_12
Au1 0.01741(10) 0.02231(10) 0.01622(9) -0.00361(7) 0.00593(7) -0.00100(7)
O1 0.038(2) 0.027(2) 0.027(2) -0.0092(16) 0.0204(17) -0.0095(17)
Sb1 0.02127(16) 0.01962(16) 0.01796(16) -0.00269(12) 0.00775(13) -0.00029(12)
P1 0.0191(6) 0.0207(6) 0.0193(6) -0.0026(5) 0.0072(5) -0.0007(5)
F1 0.0328(17) 0.0287(16) 0.0381(17) -0.0130(13) 0.0144(14) -0.0023(13)
P2 0.0181(6) 0.0296(7) 0.0181(6) -0.0034(5) 0.0055(5) -0.0009(5)
F2 0.0290(16) 0.0302(16) 0.0267(16) 0.0074(12) 0.0108(13) -0.0001(12)
F3 0.0265(15) 0.0355(16) 0.0200(14) 0.0042(12) 0.0092(12) 0.0042(12)
C11 0.020(2) 0.023(2) 0.017(2) -0.0022(18) 0.0065(19) -0.0018(19)
C12 0.024(2) 0.023(2) 0.014(2) -0.0002(19) 0.0080(19) -0.0027(19)
C13 0.036(3) 0.023(3) 0.020(2) -0.004(2) 0.012(2) -0.001(2)
C14 0.028(3) 0.026(3) 0.028(3) -0.008(2) 0.012(2) -0.011(2)
C15 0.025(3) 0.039(3) 0.026(3) 0.001(2) 0.011(2) -0.005(2)
C16 0.022(3) 0.027(3) 0.024(3) -0.002(2) 0.008(2) 0.002(2)
C21 0.022(2) 0.028(3) 0.023(2) 0.005(2) 0.012(2) 0.004(2)
C22 0.020(2) 0.024(2) 0.020(2) 0.0025(19) 0.008(2) 0.0048(19)
C23 0.029(3) 0.030(3) 0.026(3) -0.002(2) 0.012(2) 0.004(2)
C24 0.036(3) 0.035(3) 0.033(3) -0.001(2) 0.022(3) 0.009(2)
C25 0.026(3) 0.038(3) 0.040(3) -0.007(2) 0.017(3) 0.001(2)
C26 0.020(3) 0.043(3) 0.026(3) -0.007(2) 0.008(2) 0.000(2)
C31 0.032(3) 0.017(2) 0.019(2) 0.0000(19) 0.011(2) 0.0007(19)
C32 0.029(3) 0.025(3) 0.024(3) 0.000(2) 0.009(2) -0.002(2)
C33 0.046(3) 0.034(3) 0.030(3) 0.002(2) 0.022(3) -0.007(2)
C34 0.055(4) 0.032(3) 0.025(3) 0.008(2) 0.018(3) 0.007(3)
C35 0.038(3) 0.035(3) 0.025(3) 0.005(2) 0.006(2) 0.005(2)
C36 0.030(3) 0.033(3) 0.027(3) 0.001(2) 0.007(2) 0.000(2)
C41 0.021(2) 0.026(3) 0.030(3) -0.011(2) 0.012(2) -0.002(2)
C42 0.033(3) 0.022(3) 0.038(3) -0.003(2) 0.018(2) -0.002(2)
C43 0.035(3) 0.022(3) 0.058(4) -0.007(3) 0.019(3) 0.004(2)
C44 0.029(3) 0.034(3) 0.054(4) -0.019(3) 0.021(3) -0.004(2)
C45 0.033(3) 0.048(4) 0.033(3) -0.018(3) 0.019(3) -0.006(3)
C46 0.027(3) 0.033(3) 0.025(3) -0.002(2) 0.011(2) 0.001(2)
C51 0.022(3) 0.037(3) 0.026(3) -0.010(2) 0.012(2) -0.005(2)
C52 0.025(3) 0.050(3) 0.029(3) -0.011(3) 0.009(2) -0.003(2)
C53 0.040(3) 0.046(4) 0.039(3) -0.011(3) 0.021(3) -0.014(3)
C54 0.036(3) 0.061(4) 0.042(4) -0.026(3) 0.021(3) -0.020(3)
C55 0.023(3) 0.067(4) 0.034(3) -0.023(3) 0.009(2) -0.010(3)
C56 0.027(3) 0.044(3) 0.024(3) -0.008(2) 0.014(2) -0.008(2)
C61 0.021(3) 0.041(3) 0.025(3) 0.001(2) 0.007(2) -0.001(2)
C62 0.042(3) 0.065(4) 0.026(3) 0.001(3) 0.014(3) 0.003(3)
C63 0.059(4) 0.079(5) 0.041(4) 0.012(4) 0.025(3) 0.006(4)
C64 0.052(4) 0.090(6) 0.035(4) 0.029(4) 0.016(3) 0.003(4)
C65 0.050(4) 0.057(4) 0.064(5) 0.026(4) 0.015(4) 0.011(3)
C66 0.040(3) 0.047(4) 0.043(4) 0.008(3) 0.018(3) 0.003(3)
Sb2 0.0336(2) 0.02600(19) 0.02755(19) -0.00378(14) 0.01178(16) -0.00814(14)
F4A 0.049(2) 0.048(2) 0.117(4) -0.008(2) 0.055(2) -0.0078(18)
F5A 0.0300(19) 0.046(2) 0.084(3) 0.0058(19) 0.0095(19) -0.0064(16)
F6A 0.063(2) 0.0275(17) 0.0397(19) -0.0071(15) 0.0150(17) -0.0078(16)
F7A 0.0399(18) 0.0249(16) 0.047(2) -0.0064(14) 0.0105(15) -0.0079(13)
F8A 0.150(4) 0.049(2) 0.033(2) -0.0016(18) 0.035(2) -0.020(3)
F9A 0.057(2) 0.044(2) 0.0303(18) -0.0009(15) 0.0148(16) -0.0044(16)
C1S 0.055(18) 0.204(19) 0.104(19) -0.085(18) -0.001(14) 0.04(2)
Cl1S 0.272(19) 0.295(19) 0.099(10) -0.027(11) 0.065(11) 0.176(15)
Cl2S 0.033(4) 0.193(12) 0.215(13) -0.124(9) 0.024(7) -0.027(6)
C2S 0.052(15) 0.113(13) 0.10(2) 0.015(16) 0.057(15) 0.025(9)
Cl3S 0.099(6) 0.091(5) 0.131(8) 0.030(5) 0.074(6) 0.021(5)
Cl4S 0.083(7) 0.077(5) 0.128(9) 0.013(6) 0.042(7) 0.007(5)
C1P 0.044(8) 0.136(13) 0.104(10) -0.060(9) 0.003(7) 0.023(9)
C2P 0.033(6) 0.112(9) 0.103(9) -0.015(6) -0.018(6) 0.046(7)
O1P 0.075(5) 0.098(6) 0.086(6) 0.006(5) 0.009(4) 0.033(5)
C3P 0.092(11) 0.206(17) 0.114(11) 0.037(10) 0.041(9) 0.051(11)
C4P 0.16(3) 0.26(3) 0.075(12) 0.033(15) 0.025(16) 0.09(2)

loop_
_atom_type_symbol
_atom_type_description
_atom_type_scat_dispersion_real
_atom_type_scat_dispersion_imag
_atom_type_scat_source
C C 0.0033 0.0016 'International Tables Vol C Tables 4.2.6.8 and 6.1.1.4'
H H 0.0000 0.0000 'International Tables Vol C Tables 4.2.6.8 and 6.1.1.4'
F F 0.0171 0.0103 'International Tables Vol C Tables 4.2.6.8 and 6.1.1.4'
P P 0.1023 0.0942 'International Tables Vol C Tables 4.2.6.8 and 6.1.1.4'
Sb Sb -0.5866 1.5461 'International Tables Vol C Tables 4.2.6.8 and 6.1.1.4'
Au Au -2.0133 8.8022 'International Tables Vol C Tables 4.2.6.8 and 6.1.1.4'
O O 0.0106 0.0060 'International Tables Vol C Tables 4.2.6.8 and 6.1.1.4'
Cl Cl 0.1484 0.1585 'International Tables Vol C Tables 4.2.6.8 and 6.1.1.4'

loop_
_geom_angle_atom_site_label_1
_geom_angle_atom_site_label_2
_geom_angle_atom_site_label_3
_geom_angle
P1 Au1 P2 170.23(4)
P1 Au1 O1 101.16(10)
P2 Au1 O1 88.43(10)
P1 Au1 Sb1 85.29(3)
P2 Au1 Sb1 85.99(3)
O1 Au1 Sb1 163.18(9)
F1 Sb1 F2 89.83(12)
F1 Sb1 F3 89.64(12)
F2 Sb1 F3 179.39(12)
F1 Sb1 C12 91.06(15)
F2 Sb1 C12 90.91(14)
F3 Sb1 C12 89.40(14)
F1 Sb1 C22 90.40(15)
F2 Sb1 C22 91.74(14)
F3 Sb1 C22 87.96(14)
C12 Sb1 C22 176.97(17)
F1 Sb1 Au1 176.95(9)
F2 Sb1 Au1 87.16(9)
F3 Sb1 Au1 93.37(8)
C12 Sb1 Au1 89.44(12)
C22 Sb1 Au1 89.24(12)
C31 P1 C11 105.9(2)
C31 P1 C41 109.1(2)
C11 P1 C41 106.1(2)
C31 P1 Au1 114.82(16)
C11 P1 Au1 106.75(16)
C41 P1 Au1 113.44(16)
C61 P2 C51 103.8(2)
C61 P2 C21 108.0(2)
C51 P2 C21 106.6(2)
C61 P2 Au1 115.28(16)
C51 P2 Au1 114.83(18)
C21 P2 Au1 107.75(16)
C12 C11 C16 118.9(4)
C12 C11 P1 120.5(3)
C16 C11 P1 120.5(4)
C13 C12 C11 120.1(4)
C13 C12 Sb1 117.6(3)
C11 C12 Sb1 122.3(3)
C14 C13 C12 120.7(5)
C13 C14 C15 119.7(5)
C16 C15 C14 120.3(5)
C15 C16 C11 120.3(5)
C26 C21 C22 119.8(4)
C26 C21 P2 120.3(4)
C22 C21 P2 119.9(3)
C23 C22 C21 119.7(4)
C23 C22 Sb1 116.4(3)
C21 C22 Sb1 123.8(3)
C24 C23 C22 119.7(5)
C25 C24 C23 121.0(5)
C24 C25 C26 119.4(5)
C25 C26 C21 120.4(5)
C36 C31 C32 119.3(4)
C36 C31 P1 119.7(4)
C32 C31 P1 120.9(4)
C33 C32 C31 120.2(5)
C34 C33 C32 119.8(5)
C33 C34 C35 120.6(5)
C34 C35 C36 120.2(5)
C35 C36 C31 119.9(5)
C46 C41 C42 121.5(5)
C46 C41 P1 116.9(4)
C42 C41 P1 121.6(4)
C41 C42 C43 118.1(5)
C44 C43 C42 121.0(5)
C43 C44 C45 120.0(5)
C44 C45 C46 120.2(5)
C41 C46 C45 119.3(5)
C56 C51 C52 119.0(5)
C56 C51 P2 120.8(4)
C52 C51 P2 120.1(4)
C55 C52 C51 120.3(6)
C54 C53 C56 120.2(6)
C55 C54 C53 120.1(5)
C54 C55 C52 120.3(6)
C51 C56 C53 120.0(5)
C66 C61 C62 120.1(5)
C66 C61 P2 123.4(4)
C62 C61 P2 116.4(4)
C63 C62 C61 120.2(6)
C62 C63 C64 118.9(6)
C63 C64 C65 122.0(6)
C64 C65 C66 119.1(6)
C61 C66 C65 119.6(6)
F8A Sb2 F5A 92.0(2)
F8A Sb2 F4A 91.0(2)
F5A Sb2 F4A 176.94(17)
F8A Sb2 F7A 91.39(15)
F5A Sb2 F7A 91.29(14)
F4A Sb2 F7A 88.92(14)
F8A Sb2 F9A 177.62(15)
F5A Sb2 F9A 88.45(16)
F4A Sb2 F9A 88.49(17)
F7A Sb2 F9A 90.93(14)
F8A Sb2 F6A 91.29(15)
F5A Sb2 F6A 90.86(15)
F4A Sb2 F6A 88.78(15)
F7A Sb2 F6A 176.50(14)
F9A Sb2 F6A 86.37(14)
Cl1S C1S Cl2S 105.7(17)
Cl3S C2S Cl4S 109.0(13)
C1P C2P O1P 102.9(14)
C3P O1P C2P 111.8(14)
O1P C3P C4P 110.4(17)

loop_
_geom_bond_atom_site_label_1
_geom_bond_atom_site_label_2
_geom_bond_distance
Au1 P1 2.3238(13)
Au1 P2 2.3345(13)
Au1 O1 2.383(3)
Au1 Sb1 2.7775(6)
Sb1 F1 1.914(3)
Sb1 F2 1.947(3)
Sb1 F3 1.980(3)
Sb1 C12 2.137(5)
Sb1 C22 2.142(5)
P1 C31 1.799(5)
P1 C11 1.816(5)
P1 C41 1.830(5)
P2 C61 1.797(5)
P2 C51 1.808(5)
P2 C21 1.823(5)
C11 C12 1.397(6)
C11 C16 1.402(6)
C12 C13 1.382(6)
C13 C14 1.381(7)
C14 C15 1.386(7)
C15 C16 1.381(7)
C21 C26 1.391(6)
C21 C22 1.393(6)
C22 C23 1.393(6)
C23 C24 1.383(7)
C24 C25 1.380(7)
C25 C26 1.390(7)
C31 C36 1.396(7)
C31 C32 1.397(6)
C32 C33 1.388(6)
C33 C34 1.375(8)
C34 C35 1.383(8)
C35 C36 1.385(7)
C41 C46 1.383(6)
C41 C42 1.385(7)
C42 C43 1.400(7)
C43 C44 1.375(8)
C44 C45 1.379(8)
C45 C46 1.390(7)
C51 C56 1.392(7)
C51 C52 1.398(7)
C52 C55 1.383(7)
C53 C54 1.381(8)
C53 C56 1.392(7)
C54 C55 1.377(8)
C61 C66 1.381(8)
C61 C62 1.405(7)
C62 C63 1.376(8)
C63 C64 1.379(10)
C64 C65 1.380(10)
C65 C66 1.396(8)
Sb2 F8A 1.842(3)
Sb2 F5A 1.854(3)
Sb2 F4A 1.866(3)
Sb2 F7A 1.876(3)
Sb2 F9A 1.882(3)
Sb2 F6A 1.895(3)
C1S Cl1S 1.790(19)
C1S Cl2S 1.795(19)
C2S Cl3S 1.799(17)
C2S Cl4S 1.808(18)
C1P C2P 1.50(2)
C2P O1P 1.511(18)
O1P C3P 1.479(15)
C3P C4P 1.48(2)
